data_4309467
loop_
_publ_author_name
'John F. Berry'
'F. Albert Cotton'
'Sergey A. Ibragimov'
'Carlos A. Murillo'
'Xiaoping Wang'

_publ_contact_author_address
;
Department of Chemistry and
Laboratory for Molecular Structure and Bonding
P.O. Box. 30012
Texas A&M University
College Station
TX 77842-3012
U.S.A.
;
_publ_contact_author_email cotton@tamu.edu
_publ_contact_author_fax 979-845-9351
_publ_contact_author_name 'Dr. F. Albert Cotton'
_publ_contact_author_phone 979-845-3646
_publ_section_title
;
Searching for Precursors to Metal-Metal Bonded Dipalladium Species: A
Study of Pd24+ Complexes
;
_journal_name_full 'Inorganic Chemistry'
_journal_page_first 6129
_journal_page_last 6137
_journal_paper_doi 10.1021/ic050876c
_journal_volume 44
_journal_year 2005
_chemical_formula_moiety 'C59 H48 N6 O2 Pd2, 0.67(C3 H6 O)'
_chemical_formula_sum 'C61 H52 N6 O2.67 Pd2'
_chemical_formula_weight 1124.55
_chemical_name_common 'Pd2(DPhBz)3(OAc), 0.67(CH3COCH3)'
_chemical_name_systematic
;
  ?
;
_space_group_IT_number 19
_symmetry_cell_setting orthorhombic
_symmetry_space_group_name_Hall 'P 2ac 2ab'
_symmetry_space_group_name_H-M 'P 21 21 21'
_atom_sites_solution_hydrogens geom
_atom_sites_solution_primary direct
_atom_sites_solution_secondary difmap
_audit_creation_method SHELXL-97
_cell_angle_alpha 90.00
_cell_angle_beta 90.00
_cell_angle_gamma 90.00
_cell_formula_units_Z 12
_cell_length_a 11.527(4)
_cell_length_b 22.807(7)
_cell_length_c 58.396(19)
_cell_measurement_reflns_used 25164
_cell_measurement_temperature 213(2)
_cell_measurement_theta_max 25.004
_cell_measurement_theta_min 2.4085
_cell_volume 15352(9)
_computing_cell_refinement SMART
_computing_data_collection SAINT
_computing_data_reduction SAINT
_computing_molecular_graphics XP
_computing_publication_material 'SHELXL-97 (Sheldrick, 1997)'
_computing_structure_refinement 'SHELXL-97 (Sheldrick, 1997)'
_computing_structure_solution 'SHELXS-97 (Sheldrick, 1990)'
_diffrn_ambient_temperature 213(2)
_diffrn_measured_fraction_theta_full 0.986
_diffrn_measured_fraction_theta_max 0.986
_diffrn_measurement_device_type 'Bruker SMART 1000'
_diffrn_measurement_method \w-scan
_diffrn_radiation_monochromator graphite
_diffrn_radiation_source 'normal-focus sealed tube'
_diffrn_radiation_type MoK\a
_diffrn_radiation_wavelength 0.71073
_diffrn_reflns_av_R_equivalents 0.0439
_diffrn_reflns_av_sigmaI/netI 0.0576
_diffrn_reflns_limit_h_max 13
_diffrn_reflns_limit_h_min -13
_diffrn_reflns_limit_k_max 26
_diffrn_reflns_limit_k_min -27
_diffrn_reflns_limit_l_max 69
_diffrn_reflns_limit_l_min -58
_diffrn_reflns_number 71459
_diffrn_reflns_theta_full 25.20
_diffrn_reflns_theta_max 25.20
_diffrn_reflns_theta_min 0.70
_diffrn_standards_number 0
_exptl_absorpt_coefficient_mu 0.755
_exptl_absorpt_correction_T_max 0.9554
_exptl_absorpt_correction_T_min 0.7442
_exptl_absorpt_correction_type multi-scan
_exptl_crystal_colour red
_exptl_crystal_density_diffrn 1.460
_exptl_crystal_density_meas ?
_exptl_crystal_density_method .
_exptl_crystal_description plate
_exptl_crystal_F_000 6880
_exptl_crystal_size_max 0.42
_exptl_crystal_size_mid 0.26
_exptl_crystal_size_min 0.06
_refine_diff_density_max 0.762
_refine_diff_density_min -0.556
_refine_diff_density_rms 0.094
_refine_ls_abs_structure_details 'Flack H D (1983), Acta Cryst. A39, 876-881'
_refine_ls_abs_structure_Flack 0.01(2)
_refine_ls_extinction_method none
_refine_ls_goodness_of_fit_ref 1.109
_refine_ls_hydrogen_treatment noref
_refine_ls_matrix_type full
_refine_ls_number_parameters 1897
_refine_ls_number_reflns 27028
_refine_ls_number_restraints 0
_refine_ls_restrained_S_all 1.109
_refine_ls_R_factor_all 0.0600
_refine_ls_R_factor_gt 0.0486
_refine_ls_shift/su_max 0.001
_refine_ls_shift/su_mean 0.000
_refine_ls_structure_factor_coef Fsqd
_refine_ls_weighting_details 'calc w=1/[\s^2^(Fo^2^)+(0.0496P)^2^+14.0128P] where P=(Fo^2^+2Fc^2^)/3'
_refine_ls_weighting_scheme calc
_refine_ls_wR_factor_gt 0.1069
_refine_ls_wR_factor_ref 0.1134
_reflns_number_gt 23436
_reflns_number_total 27028
_reflns_threshold_expression >2sigma(I)
_cod_data_source_file ic050876csi20050727_104043_5.cif
_cod_data_source_block cmpd6twothirdsacetone
_cod_depositor_comments
;
The following automatic conversions were performed:
'_symmetry_cell_setting' value 'Orthorhombic' changed to 'orthorhombic'
according to '/home/saulius/struct/CIF-dictionaries/cif_core.dic'
dictionary named 'cif_core.dic' version 2.4.1 from 2010-06-29.

Automatic conversion script
Id: cif_fix_enum 1527 2010-12-29 10:47:43Z saulius 
;
_cod_original_cell_volume 15353(8)
_cod_database_code 4309467

loop_
_symmetry_equiv_pos_as_xyz
'x, y, z'
'-x+1/2, -y, z+1/2'
'-x, y+1/2, -z+1/2'
'x+1/2, -y+1/2, -z'

loop_
_atom_site_label
_atom_site_type_symbol
_atom_site_fract_x
_atom_site_fract_y
_atom_site_fract_z
_atom_site_U_iso_or_equiv
_atom_site_adp_type
_atom_site_occupancy
_atom_site_symmetry_multiplicity
_atom_site_calc_flag
_atom_site_refinement_flags
_atom_site_disorder_assembly
_atom_site_disorder_group
Pd1 Pd 0.21665(4) 0.20627(2) 0.158541(8) 0.03291(11) Uani 1 1 d . . .
Pd2 Pd 0.10399(4) 0.20153(2) 0.120652(8) 0.03220(12) Uani 1 1 d . . .
Pd3 Pd 0.26917(4) 0.714331(18) 0.209854(8) 0.02796(11) Uani 1 1 d . . .
Pd4 Pd 0.37044(4) 0.729735(19) 0.171188(8) 0.02821(11) Uani 1 1 d . . .
Pd5 Pd 0.77484(4) 0.914070(19) 0.018401(8) 0.03176(11) Uani 1 1 d . . .
Pd6 Pd 0.65871(4) 1.005970(19) 0.028524(8) 0.03189(12) Uani 1 1 d . . .
O1 O 0.3319(5) 0.1482(2) 0.14319(10) 0.0522(14) Uani 1 1 d . . .
O2 O 0.2020(5) 0.1276(2) 0.11201(9) 0.0523(13) Uani 1 1 d . . .
O3 O 0.1476(4) 0.77149(19) 0.19735(8) 0.0402(11) Uani 1 1 d . . .
O4 O 0.2581(4) 0.79919(18) 0.16679(8) 0.0439(12) Uani 1 1 d . . .
O5 O 0.8795(4) 0.9390(2) 0.04571(9) 0.0499(13) Uani 1 1 d . . .
O6 O 0.7498(4) 1.0087(2) 0.05878(7) 0.0435(11) Uani 1 1 d . . .
N1 N 0.1191(5) 0.1364(2) 0.16801(9) 0.0364(13) Uani 1 1 d . . .
N2 N -0.0078(5) 0.1490(2) 0.13820(9) 0.0349(13) Uani 1 1 d . . .
C3A C 0.0251(6) 0.1220(3) 0.15667(11) 0.0350(15) Uani 1 1 d . . .
N4 N 0.0934(5) 0.2615(2) 0.16935(9) 0.0354(13) Uani 1 1 d . . .
C5A C 0.0215(5) 0.2867(3) 0.15446(11) 0.0350(15) Uani 1 1 d . . .
N6 N 0.0197(4) 0.2726(2) 0.13248(9) 0.0312(12) Uani 1 1 d . . .
N7 N 0.3023(4) 0.2750(2) 0.14420(9) 0.0337(12) Uani 1 1 d . . .
N8 N 0.2331(5) 0.2524(2) 0.10799(9) 0.0322(12) Uani 1 1 d . . .
C9A C 0.3015(5) 0.2835(3) 0.12179(11) 0.0336(15) Uani 1 1 d . . .
N10 N 0.3620(4) 0.7843(2) 0.22059(8) 0.0307(11) Uani 1 1 d . . .
N11 N 0.4795(4) 0.7836(2) 0.18866(9) 0.0298(12) Uani 1 1 d . . .
C12A C 0.4502(6) 0.8051(2) 0.20869(11) 0.0324(14) Uani 1 1 d . . .
N13 N 0.4022(5) 0.6621(2) 0.21790(8) 0.0304(12) Uani 1 1 d . . .
N14 N 0.4683(4) 0.6608(2) 0.18017(9) 0.0306(12) Uani 1 1 d . . .
C15A C 0.4744(5) 0.6423(3) 0.20159(11) 0.0311(14) Uani 1 1 d . . .
N16 N 0.1863(4) 0.6464(2) 0.19460(8) 0.0303(12) Uani 1 1 d . . .
N17 N 0.2493(4) 0.6747(2) 0.15848(8) 0.0308(12) Uani 1 1 d . . .
C18A C 0.1831(5) 0.6429(2) 0.17187(11) 0.0302(14) Uani 1 1 d . . .
N19 N 0.8672(5) 0.9674(2) -0.00280(9) 0.0332(12) Uani 1 1 d . . .
N20 N 0.7889(5) 1.0511(2) 0.01339(9) 0.0351(13) Uani 1 1 d . . .
C21A C 0.8646(5) 1.0255(3) -0.00002(11) 0.0321(14) Uani 1 1 d . . .
N22 N 0.6556(5) 0.9012(2) -0.00648(9) 0.0338(12) Uani 1 1 d . . .
N23 N 0.5807(5) 0.9950(2) -0.00184(9) 0.0358(13) Uani 1 1 d . . .
C24A C 0.5851(5) 0.9442(3) -0.01303(11) 0.0325(15) Uani 1 1 d . . .
N25 N 0.6720(5) 0.8726(2) 0.04154(9) 0.0345(12) Uani 1 1 d . . .
N26 N 0.5452(5) 0.9497(2) 0.04339(9) 0.0351(13) Uani 1 1 d . . .
C27A C 0.5773(6) 0.8966(3) 0.04950(11) 0.0365(15) Uani 1 1 d . . .
C1 C 0.2945(9) 0.1196(4) 0.12449(17) 0.066(2) Uani 1 1 d . . .
C2 C 0.3644(8) 0.0720(3) 0.1200(2) 0.099(4) Uani 1 1 d . . .
H2A H 0.3905 0.0549 0.1343 0.148 Uiso 1 1 calc R . .
H2B H 0.4310 0.0846 0.1111 0.148 Uiso 1 1 calc R . .
H2C H 0.3209 0.0431 0.1114 0.148 Uiso 1 1 calc R . .
C3 C 0.1741(6) 0.0973(3) 0.18363(12) 0.0384(16) Uani 1 1 d . . .
C4 C 0.2139(7) 0.0440(3) 0.17630(14) 0.0511(19) Uani 1 1 d . . .
H4A H 0.2018 0.0326 0.1610 0.061 Uiso 1 1 calc R . .
C5 C 0.2722(7) 0.0063(3) 0.19126(15) 0.056(2) Uani 1 1 d . . .
H5A H 0.2986 -0.0305 0.1862 0.067 Uiso 1 1 calc R . .
C6 C 0.2902(8) 0.0235(4) 0.21308(16) 0.065(2) Uani 1 1 d . . .
H6A H 0.3281 -0.0020 0.2233 0.078 Uiso 1 1 calc R . .
C7 C 0.2545(8) 0.0768(3) 0.22050(14) 0.061(2) Uani 1 1 d . . .
H7A H 0.2694 0.0886 0.2356 0.073 Uiso 1 1 calc R . .
C8 C 0.1952(6) 0.1141(3) 0.20551(13) 0.0503(19) Uani 1 1 d . . .
H8A H 0.1698 0.1510 0.2106 0.060 Uiso 1 1 calc R . .
C9 C -0.1234(6) 0.1463(3) 0.12933(14) 0.0454(18) Uani 1 1 d . . .
C10 C -0.1402(8) 0.1341(3) 0.10664(14) 0.056(2) Uani 1 1 d . . .
H10D H -0.0764 0.1245 0.0974 0.067 Uiso 1 1 calc R . .
C11 C -0.2480(10) 0.1356(4) 0.09740(19) 0.079(3) Uani 1 1 d . . .
H11A H -0.2594 0.1255 0.0820 0.094 Uiso 1 1 calc R . .
C12 C -0.3389(10) 0.1518(5) 0.1105(3) 0.094(4) Uani 1 1 d . . .
H12A H -0.4131 0.1537 0.1038 0.113 Uiso 1 1 calc R . .
C13 C -0.3254(8) 0.1657(4) 0.1334(2) 0.086(3) Uani 1 1 d . . .
H13A H -0.3892 0.1774 0.1423 0.103 Uiso 1 1 calc R . .
C14 C -0.2132(7) 0.1619(3) 0.14302(16) 0.058(2) Uani 1 1 d . . .
H14A H -0.2011 0.1700 0.1586 0.070 Uiso 1 1 calc R . .
C15 C -0.0440(6) 0.0696(3) 0.16526(13) 0.0427(18) Uani 1 1 d . . .
C16 C -0.0590(7) 0.0223(3) 0.15101(14) 0.0487(19) Uani 1 1 d . . .
H16A H -0.0359 0.0243 0.1356 0.058 Uiso 1 1 calc R . .
C17 C -0.1087(8) -0.0286(3) 0.15963(16) 0.062(2) Uani 1 1 d . . .
H17A H -0.1151 -0.0618 0.1502 0.075 Uiso 1 1 calc R . .
C18 C -0.1486(8) -0.0309(4) 0.18171(18) 0.071(3) Uani 1 1 d . . .
H18A H -0.1846 -0.0650 0.1873 0.085 Uiso 1 1 calc R . .
C19 C -0.1354(7) 0.0171(4) 0.19548(15) 0.060(2) Uani 1 1 d . . .
H19A H -0.1636 0.0159 0.2106 0.072 Uiso 1 1 calc R . .
C20 C -0.0817(6) 0.0668(3) 0.18770(13) 0.0475(18) Uani 1 1 d . . .
H20D H -0.0705 0.0988 0.1976 0.057 Uiso 1 1 calc R . .
C21 C 0.0706(6) 0.2628(3) 0.19305(11) 0.0391(16) Uani 1 1 d . . .
C22 C 0.1514(7) 0.2867(3) 0.20793(13) 0.0538(19) Uani 1 1 d . . .
H22A H 0.2175 0.3058 0.2022 0.065 Uiso 1 1 calc R . .
C23 C 0.1341(8) 0.2825(4) 0.23144(14) 0.066(2) Uani 1 1 d . . .
H23A H 0.1891 0.2989 0.2415 0.080 Uiso 1 1 calc R . .
C24 C 0.0410(9) 0.2554(4) 0.24012(15) 0.069(3) Uani 1 1 d . . .
H24A H 0.0302 0.2539 0.2561 0.083 Uiso 1 1 calc R . .
C25 C -0.0369(8) 0.2304(4) 0.22609(13) 0.059(2) Uani 1 1 d . . .
H25A H -0.1007 0.2103 0.2323 0.070 Uiso 1 1 calc R . .
C26 C -0.0241(6) 0.2340(3) 0.20229(11) 0.0422(17) Uani 1 1 d . . .
H26A H -0.0798 0.2169 0.1926 0.051 Uiso 1 1 calc R . .
C27 C -0.0302(6) 0.3111(3) 0.11628(11) 0.0331(15) Uani 1 1 d . . .
C28 C 0.0100(7) 0.3665(3) 0.11301(11) 0.0410(17) Uani 1 1 d . . .
H28A H 0.0728 0.3802 0.1218 0.049 Uiso 1 1 calc R . .
C29 C -0.0410(7) 0.4037(3) 0.09674(13) 0.054(2) Uani 1 1 d . . .
H29A H -0.0120 0.4417 0.0945 0.064 Uiso 1 1 calc R . .
C30 C -0.1338(8) 0.3840(3) 0.08410(13) 0.056(2) Uani 1 1 d . . .
H30A H -0.1706 0.4093 0.0737 0.068 Uiso 1 1 calc R . .
C31 C -0.1727(7) 0.3277(3) 0.08659(14) 0.056(2) Uani 1 1 d . . .
H31A H -0.2339 0.3139 0.0774 0.067 Uiso 1 1 calc R . .
C32 C -0.1221(6) 0.2913(3) 0.10250(11) 0.0426(16) Uani 1 1 d . . .
H32A H -0.1494 0.2527 0.1042 0.051 Uiso 1 1 calc R . .
C33 C -0.0590(6) 0.3339(3) 0.16233(11) 0.0348(15) Uani 1 1 d . . .
C34 C -0.1760(7) 0.3288(3) 0.15802(12) 0.0434(17) Uani 1 1 d . . .
H34A H -0.2058 0.2943 0.1515 0.052 Uiso 1 1 calc R . .
C35 C -0.2505(7) 0.3755(4) 0.16353(12) 0.055(2) Uani 1 1 d . . .
H35A H -0.3305 0.3726 0.1606 0.066 Uiso 1 1 calc R . .
C36 C -0.2060(9) 0.4242(4) 0.17296(13) 0.062(2) Uani 1 1 d . . .
H36A H -0.2559 0.4556 0.1764 0.075 Uiso 1 1 calc R . .
C37 C -0.0904(8) 0.4297(3) 0.17767(12) 0.053(2) Uani 1 1 d . . .
H37A H -0.0613 0.4646 0.1841 0.063 Uiso 1 1 calc R . .
C38 C -0.0164(7) 0.3833(3) 0.17293(11) 0.0427(17) Uani 1 1 d . . .
H38A H 0.0624 0.3856 0.1769 0.051 Uiso 1 1 calc R . .
C39 C 0.3476(6) 0.3172(3) 0.15954(11) 0.0369(15) Uani 1 1 d . . .
C40 C 0.4248(7) 0.3007(4) 0.17607(13) 0.057(2) Uani 1 1 d . . .
H40A H 0.4479 0.2613 0.1773 0.069 Uiso 1 1 calc R . .
C41 C 0.4693(8) 0.3424(6) 0.19103(15) 0.075(3) Uani 1 1 d . . .
H41A H 0.5222 0.3308 0.2024 0.089 Uiso 1 1 calc R . .
C42 C 0.4379(11) 0.3992(6) 0.1896(2) 0.095(4) Uani 1 1 d . . .
H42A H 0.4705 0.4272 0.1994 0.114 Uiso 1 1 calc R . .
C43 C 0.3573(10) 0.4154(4) 0.17335(17) 0.076(3) Uani 1 1 d . . .
H43A H 0.3329 0.4547 0.1725 0.091 Uiso 1 1 calc R . .
C44 C 0.3130(7) 0.3755(3) 0.15868(14) 0.054(2) Uani 1 1 d . . .
H44A H 0.2580 0.3873 0.1477 0.065 Uiso 1 1 calc R . .
C45 C 0.2684(7) 0.2415(3) 0.08507(11) 0.0429(17) Uani 1 1 d . . .
C46 C 0.1893(8) 0.2469(3) 0.06770(13) 0.060(2) Uani 1 1 d . . .
H46A H 0.1138 0.2599 0.0710 0.072 Uiso 1 1 calc R . .
C47 C 0.2194(12) 0.2333(5) 0.04550(17) 0.087(3) Uani 1 1 d . . .
H47A H 0.1642 0.2359 0.0337 0.105 Uiso 1 1 calc R . .
C48 C 0.3295(13) 0.2161(4) 0.04090(17) 0.092(4) Uani 1 1 d . . .
H48A H 0.3516 0.2090 0.0256 0.110 Uiso 1 1 calc R . .
C49 C 0.4078(10) 0.2089(4) 0.05777(17) 0.074(3) Uani 1 1 d . . .
H49A H 0.4825 0.1946 0.0544 0.089 Uiso 1 1 calc R . .
C50 C 0.3771(7) 0.2227(3) 0.08025(15) 0.056(2) Uani 1 1 d . . .
H50A H 0.4320 0.2190 0.0921 0.068 Uiso 1 1 calc R . .
C51 C 0.3777(6) 0.3293(3) 0.11180(11) 0.0368(16) Uani 1 1 d . . .
C52 C 0.4928(7) 0.3328(3) 0.11693(13) 0.0489(19) Uani 1 1 d . . .
H52A H 0.5269 0.3049 0.1266 0.059 Uiso 1 1 calc R . .
C53 C 0.5596(8) 0.3778(4) 0.10775(15) 0.064(2) Uani 1 1 d . . .
H53A H 0.6387 0.3804 0.1115 0.077 Uiso 1 1 calc R . .
C54 C 0.5116(10) 0.4181(4) 0.09345(15) 0.074(3) Uani 1 1 d . . .
H54A H 0.5570 0.4479 0.0869 0.088 Uiso 1 1 calc R . .
C55 C 0.3980(10) 0.4142(4) 0.08904(14) 0.070(3) Uani 1 1 d . . .
H55A H 0.3641 0.4430 0.0797 0.084 Uiso 1 1 calc R . .
C56 C 0.3290(8) 0.3708(3) 0.09732(12) 0.052(2) Uani 1 1 d . . .
H56A H 0.2501 0.3689 0.0933 0.062 Uiso 1 1 calc R . .
C101 C 0.1723(7) 0.8034(3) 0.18034(13) 0.0439(18) Uani 1 1 d . . .
C102 C 0.0961(6) 0.8530(3) 0.17553(14) 0.0512(19) Uani 1 1 d . . .
H10A H 0.1237 0.8736 0.1621 0.077 Uiso 1 1 calc R . .
H10B H 0.0959 0.8795 0.1885 0.077 Uiso 1 1 calc R . .
H10C H 0.0179 0.8389 0.1728 0.077 Uiso 1 1 calc R . .
C103 C 0.3031(6) 0.8194(3) 0.23697(11) 0.0365(16) Uani 1 1 d . . .
C104 C 0.2916(7) 0.8016(3) 0.25947(11) 0.0480(19) Uani 1 1 d . . .
H10E H 0.3299 0.7676 0.2646 0.058 Uiso 1 1 calc R . .
C105 C 0.2248(9) 0.8334(4) 0.27443(13) 0.066(3) Uani 1 1 d . . .
H10F H 0.2189 0.8215 0.2898 0.079 Uiso 1 1 calc R . .
C106 C 0.1663(8) 0.8823(4) 0.26710(18) 0.070(3) Uani 1 1 d . . .
H10G H 0.1182 0.9032 0.2772 0.084 Uiso 1 1 calc R . .
C107 C 0.1787(7) 0.9003(3) 0.24507(16) 0.060(2) Uani 1 1 d . . .
H10H H 0.1396 0.9340 0.2400 0.071 Uiso 1 1 calc R . .
C108 C 0.2481(6) 0.8694(3) 0.23023(13) 0.0421(17) Uani 1 1 d . . .
H10I H 0.2578 0.8830 0.2152 0.050 Uiso 1 1 calc R . .
C109 C 0.5895(5) 0.7934(3) 0.17883(11) 0.0352(15) Uani 1 1 d . . .
C110 C 0.6898(6) 0.7786(3) 0.18946(13) 0.0450(17) Uani 1 1 d . . .
H11B H 0.6874 0.7642 0.2045 0.054 Uiso 1 1 calc R . .
C111 C 0.7961(7) 0.7843(4) 0.17854(17) 0.064(2) Uani 1 1 d . . .
H11C H 0.8649 0.7737 0.1861 0.077 Uiso 1 1 calc R . .
C112 C 0.7995(7) 0.8052(4) 0.15692(17) 0.067(3) Uani 1 1 d . . .
H11D H 0.8711 0.8089 0.1493 0.080 Uiso 1 1 calc R . .
C113 C 0.7024(8) 0.8205(3) 0.14629(14) 0.061(2) Uani 1 1 d . . .
H11E H 0.7066 0.8358 0.1314 0.073 Uiso 1 1 calc R . .
C114 C 0.5950(6) 0.8146(3) 0.15671(12) 0.0435(17) Uani 1 1 d . . .
H11F H 0.5268 0.8248 0.1488 0.052 Uiso 1 1 calc R . .
C115 C 0.5162(5) 0.8557(3) 0.21852(11) 0.0330(15) Uani 1 1 d . . .
C116 C 0.5269(6) 0.9073(3) 0.20625(13) 0.0417(17) Uani 1 1 d . . .
H11G H 0.4956 0.9103 0.1914 0.050 Uiso 1 1 calc R . .
C117 C 0.5835(7) 0.9542(3) 0.21588(14) 0.053(2) Uani 1 1 d . . .
H11H H 0.5881 0.9897 0.2078 0.063 Uiso 1 1 calc R . .
C118 C 0.6336(7) 0.9501(3) 0.23713(14) 0.054(2) Uani 1 1 d . . .
H11I H 0.6737 0.9821 0.2434 0.065 Uiso 1 1 calc R . .
C119 C 0.6240(7) 0.8987(3) 0.24892(13) 0.0497(19) Uani 1 1 d . . .
H11J H 0.6580 0.8953 0.2635 0.060 Uiso 1 1 calc R . .
C120 C 0.5657(6) 0.8523(3) 0.23982(12) 0.0438(17) Uani 1 1 d . . .
H12B H 0.5594 0.8173 0.2483 0.053 Uiso 1 1 calc R . .
C121 C 0.4314(6) 0.6586(3) 0.24158(11) 0.0342(15) Uani 1 1 d . . .
C122 C 0.5281(6) 0.6851(3) 0.25000(12) 0.0400(16) Uani 1 1 d . . .
H12C H 0.5805 0.7037 0.2400 0.048 Uiso 1 1 calc R . .
C123 C 0.5489(8) 0.6846(3) 0.27353(13) 0.053(2) Uani 1 1 d . . .
H12D H 0.6165 0.7019 0.2795 0.064 Uiso 1 1 calc R . .
C124 C 0.4714(8) 0.6591(3) 0.28777(13) 0.057(2) Uani 1 1 d . . .
H12E H 0.4851 0.6595 0.3036 0.069 Uiso 1 1 calc R . .
C125 C 0.3754(7) 0.6332(3) 0.27964(12) 0.0522(19) Uani 1 1 d . . .
H12F H 0.3228 0.6153 0.2898 0.063 Uiso 1 1 calc R . .
C126 C 0.3537(7) 0.6329(3) 0.25614(12) 0.0428(17) Uani 1 1 d . . .
H12G H 0.2862 0.6152 0.2504 0.051 Uiso 1 1 calc R . .
C127 C 0.5131(6) 0.6272(3) 0.16157(11) 0.0326(15) Uani 1 1 d . . .
C128 C 0.4937(7) 0.5674(3) 0.15971(12) 0.0449(17) Uani 1 1 d . . .
H12H H 0.4522 0.5476 0.1712 0.054 Uiso 1 1 calc R . .
C129 C 0.5357(7) 0.5368(3) 0.14083(14) 0.054(2) Uani 1 1 d . . .
H12I H 0.5221 0.4963 0.1395 0.065 Uiso 1 1 calc R . .
C130 C 0.5961(7) 0.5653(4) 0.12443(13) 0.057(2) Uani 1 1 d . . .
H13B H 0.6250 0.5443 0.1118 0.068 Uiso 1 1 calc R . .
C131 C 0.6154(7) 0.6238(4) 0.12596(13) 0.057(2) Uani 1 1 d . . .
H13C H 0.6560 0.6433 0.1143 0.068 Uiso 1 1 calc R . .
C132 C 0.5759(6) 0.6544(3) 0.14453(12) 0.0427(17) Uani 1 1 d . . .
H13D H 0.5920 0.6947 0.1457 0.051 Uiso 1 1 calc R . .
C133 C 0.5672(6) 0.6008(3) 0.20809(11) 0.0329(15) Uani 1 1 d . . .
C134 C 0.5425(6) 0.5489(3) 0.21952(11) 0.0338(15) Uani 1 1 d . . .
H13E H 0.4652 0.5395 0.2232 0.041 Uiso 1 1 calc R . .
C135 C 0.6294(7) 0.5116(3) 0.22549(11) 0.0429(17) Uani 1 1 d . . .
H13F H 0.6117 0.4762 0.2330 0.051 Uiso 1 1 calc R . .
C136 C 0.7407(7) 0.5249(3) 0.22075(11) 0.0452(18) Uani 1 1 d . . .
H13G H 0.8003 0.4993 0.2253 0.054 Uiso 1 1 calc R . .
C137 C 0.7673(6) 0.5755(3) 0.20932(11) 0.0416(16) Uani 1 1 d . . .
H13H H 0.8451 0.5842 0.2059 0.050 Uiso 1 1 calc R . .
C138 C 0.6816(6) 0.6134(3) 0.20284(11) 0.0352(15) Uani 1 1 d . . .
H13I H 0.7003 0.6480 0.1949 0.042 Uiso 1 1 calc R . .
C139 C 0.1436(5) 0.6009(3) 0.20850(11) 0.0331(14) Uani 1 1 d . . .
C140 C 0.0744(7) 0.6142(4) 0.22676(12) 0.051(2) Uani 1 1 d . . .
H14B H 0.0510 0.6532 0.2291 0.061 Uiso 1 1 calc R . .
C141 C 0.0380(7) 0.5709(5) 0.24183(14) 0.068(3) Uani 1 1 d . . .
H14C H -0.0081 0.5808 0.2545 0.082 Uiso 1 1 calc R . .
C142 C 0.0696(9) 0.5134(5) 0.23815(17) 0.077(3) Uani 1 1 d . . .
H14D H 0.0433 0.4837 0.2480 0.092 Uiso 1 1 calc R . .
C143 C 0.1403(9) 0.4998(4) 0.21980(17) 0.072(3) Uani 1 1 d . . .
H14E H 0.1624 0.4608 0.2171 0.086 Uiso 1 1 calc R . .
C144 C 0.1777(7) 0.5435(3) 0.20567(12) 0.0461(18) Uani 1 1 d . . .
H14F H 0.2285 0.5341 0.1936 0.055 Uiso 1 1 calc R . .
C145 C 0.2171(6) 0.6815(2) 0.13507(10) 0.0302(14) Uani 1 1 d . . .
C146 C 0.2805(6) 0.6547(3) 0.11800(11) 0.0403(16) Uani 1 1 d . . .
H14G H 0.3468 0.6327 0.1218 0.048 Uiso 1 1 calc R . .
C147 C 0.2473(7) 0.6598(3) 0.09554(13) 0.051(2) Uani 1 1 d . . .
H14H H 0.2893 0.6406 0.0840 0.061 Uiso 1 1 calc R . .
C148 C 0.1523(8) 0.6933(4) 0.08996(12) 0.054(2) Uani 1 1 d . . .
H14I H 0.1295 0.6972 0.0746 0.064 Uiso 1 1 calc R . .
C149 C 0.0911(7) 0.7209(3) 0.10681(13) 0.053(2) Uani 1 1 d . . .
H14J H 0.0267 0.7442 0.1030 0.063 Uiso 1 1 calc R . .
C150 C 0.1237(6) 0.7146(3) 0.12931(11) 0.0431(16) Uani 1 1 d . . .
H15A H 0.0808 0.7334 0.1408 0.052 Uiso 1 1 calc R . .
C151 C 0.0977(6) 0.6024(3) 0.16088(11) 0.0345(15) Uani 1 1 d . . .
C152 C -0.0181(6) 0.6128(3) 0.16353(12) 0.0449(18) Uani 1 1 d . . .
H15B H -0.0435 0.6432 0.1732 0.054 Uiso 1 1 calc R . .
C153 C -0.0979(8) 0.5786(4) 0.15199(15) 0.068(3) Uani 1 1 d . . .
H15C H -0.1777 0.5861 0.1537 0.081 Uiso 1 1 calc R . .
C154 C -0.0622(10) 0.5346(5) 0.13834(15) 0.079(3) Uani 1 1 d . . .
H15D H -0.1172 0.5120 0.1304 0.095 Uiso 1 1 calc R . .
C155 C 0.0546(10) 0.5224(3) 0.13596(13) 0.063(3) Uani 1 1 d . . .
H15E H 0.0797 0.4905 0.1270 0.075 Uiso 1 1 calc R . .
C156 C 0.1327(7) 0.5577(3) 0.14685(12) 0.0488(19) Uani 1 1 d . . .
H15F H 0.2125 0.5512 0.1447 0.059 Uiso 1 1 calc R . .
C201 C 0.8407(8) 0.9775(4) 0.06009(13) 0.054(2) Uani 1 1 d . . .
C202 C 0.9082(8) 0.9797(5) 0.08034(16) 0.078(3) Uani 1 1 d . . .
H20A H 0.8760 1.0088 0.0907 0.117 Uiso 1 1 calc R . .
H20B H 0.9873 0.9903 0.0765 0.117 Uiso 1 1 calc R . .
H20C H 0.9075 0.9416 0.0877 0.117 Uiso 1 1 calc R . .
C203 C 0.9238(5) 0.9396(3) -0.02139(11) 0.0334(15) Uani 1 1 d . . .
C204 C 0.9916(7) 0.8920(3) -0.01714(15) 0.0511(19) Uani 1 1 d . . .
H20E H 1.0032 0.8797 -0.0019 0.061 Uiso 1 1 calc R . .
C205 C 1.0427(7) 0.8618(4) -0.03442(16) 0.061(2) Uani 1 1 d . . .
H20F H 1.0876 0.8285 -0.0311 0.073 Uiso 1 1 calc R . .
C206 C 1.0295(8) 0.8797(4) -0.05700(16) 0.062(2) Uani 1 1 d . . .
H20G H 1.0668 0.8593 -0.0689 0.075 Uiso 1 1 calc R . .
C207 C 0.9619(7) 0.9272(3) -0.06179(14) 0.056(2) Uani 1 1 d . . .
H20H H 0.9517 0.9395 -0.0770 0.067 Uiso 1 1 calc R . .
C208 C 0.9087(6) 0.9573(3) -0.04421(12) 0.0398(16) Uani 1 1 d . . .
H20I H 0.8618 0.9899 -0.0475 0.048 Uiso 1 1 calc R . .
C209 C 0.8051(7) 1.1088(3) 0.02192(12) 0.0470(19) Uani 1 1 d . . .
C210 C 0.7214(8) 1.1504(3) 0.01851(16) 0.065(2) Uani 1 1 d . . .
H21A H 0.6566 1.1413 0.0094 0.078 Uiso 1 1 calc R . .
C211 C 0.7300(10) 1.2046(4) 0.0280(2) 0.093(4) Uani 1 1 d . . .
H21B H 0.6701 1.2320 0.0257 0.112 Uiso 1 1 calc R . .
C212 C 0.8211(12) 1.2190(5) 0.0402(2) 0.094(4) Uani 1 1 d . . .
H21C H 0.8270 1.2572 0.0461 0.113 Uiso 1 1 calc R . .
C213 C 0.9069(11) 1.1797(5) 0.04443(18) 0.093(4) Uani 1 1 d . . .
H21D H 0.9706 1.1903 0.0536 0.112 Uiso 1 1 calc R . .
C214 C 0.8997(8) 1.1227(4) 0.03489(14) 0.063(2) Uani 1 1 d . . .
H21E H 0.9588 1.0951 0.0374 0.076 Uiso 1 1 calc R . .
C215 C 0.9555(6) 1.0612(3) -0.01205(12) 0.0376(16) Uani 1 1 d . . .
C216 C 1.0685(6) 1.0462(3) -0.01078(13) 0.0440(18) Uani 1 1 d . . .
H21F H 1.0902 1.0127 -0.0024 0.053 Uiso 1 1 calc R . .
C217 C 1.1518(7) 1.0790(4) -0.02143(16) 0.066(2) Uani 1 1 d . . .
H21G H 1.2303 1.0684 -0.0200 0.079 Uiso 1 1 calc R . .
C218 C 1.1223(9) 1.1261(4) -0.03395(17) 0.072(3) Uani 1 1 d . . .
H21H H 1.1798 1.1481 -0.0415 0.086 Uiso 1 1 calc R . .
C219 C 1.0094(8) 1.1417(3) -0.03569(14) 0.060(2) Uani 1 1 d . . .
H21I H 0.9886 1.1747 -0.0444 0.072 Uiso 1 1 calc R . .
C220 C 0.9253(7) 1.1099(3) -0.02488(12) 0.0449(18) Uani 1 1 d . . .
H22B H 0.8471 1.1210 -0.0261 0.054 Uiso 1 1 calc R . .
C221 C 0.6356(6) 0.8423(3) -0.01295(10) 0.0355(15) Uani 1 1 d . . .
C222 C 0.5333(7) 0.8140(3) -0.00715(13) 0.0452(18) Uani 1 1 d . . .
H22C H 0.4739 0.8343 0.0005 0.054 Uiso 1 1 calc R . .
C223 C 0.5196(8) 0.7559(3) -0.01266(15) 0.058(2) Uani 1 1 d . . .
H22D H 0.4505 0.7367 -0.0086 0.069 Uiso 1 1 calc R . .
C224 C 0.6025(9) 0.7258(3) -0.02376(14) 0.061(2) Uani 1 1 d . . .
H22E H 0.5905 0.6863 -0.0276 0.073 Uiso 1 1 calc R . .
C225 C 0.7047(8) 0.7529(3) -0.02943(14) 0.060(2) Uani 1 1 d . . .
H22F H 0.7635 0.7319 -0.0370 0.072 Uiso 1 1 calc R . .
C226 C 0.7208(7) 0.8115(3) -0.02394(11) 0.0404(16) Uani 1 1 d . . .
H22G H 0.7908 0.8302 -0.0278 0.048 Uiso 1 1 calc R . .
C227 C 0.5493(6) 1.0464(3) -0.01346(12) 0.0365(16) Uani 1 1 d . . .
C228 C 0.6095(6) 1.0656(3) -0.03241(12) 0.0432(17) Uani 1 1 d . . .
H22H H 0.6672 1.0412 -0.0386 0.052 Uiso 1 1 calc R . .
C229 C 0.5897(7) 1.1174(3) -0.04240(13) 0.053(2) Uani 1 1 d . . .
H22I H 0.6334 1.1293 -0.0552 0.064 Uiso 1 1 calc R . .
C230 C 0.5046(8) 1.1528(3) -0.03366(14) 0.057(2) Uani 1 1 d . . .
H23B H 0.4900 1.1893 -0.0405 0.068 Uiso 1 1 calc R . .
C231 C 0.4411(7) 1.1362(3) -0.01531(15) 0.055(2) Uani 1 1 d . . .
H23C H 0.3814 1.1606 -0.0098 0.066 Uiso 1 1 calc R . .
C232 C 0.4639(7) 1.0830(3) -0.00446(12) 0.0458(18) Uani 1 1 d . . .
H23D H 0.4224 1.0719 0.0087 0.055 Uiso 1 1 calc R . .
C233 C 0.5084(6) 0.9378(3) -0.03306(12) 0.0390(16) Uani 1 1 d . . .
C234 C 0.3921(6) 0.9486(3) -0.03151(13) 0.0454(18) Uani 1 1 d . . .
H23E H 0.3591 0.9574 -0.0172 0.055 Uiso 1 1 calc R . .
C235 C 0.3226(8) 0.9468(3) -0.05065(17) 0.060(2) Uani 1 1 d . . .
H23F H 0.2423 0.9533 -0.0493 0.073 Uiso 1 1 calc R . .
C236 C 0.3689(9) 0.9359(3) -0.07133(15) 0.063(2) Uani 1 1 d . . .
H23G H 0.3212 0.9368 -0.0844 0.075 Uiso 1 1 calc R . .
C237 C 0.4833(9) 0.9238(3) -0.07369(12) 0.057(2) Uani 1 1 d . . .
H23H H 0.5144 0.9146 -0.0881 0.068 Uiso 1 1 calc R . .
C238 C 0.5536(7) 0.9249(3) -0.05458(13) 0.0461(18) Uani 1 1 d . . .
H23I H 0.6332 0.9169 -0.0561 0.055 Uiso 1 1 calc R . .
C239 C 0.7233(6) 0.8231(3) 0.05247(11) 0.0358(15) Uani 1 1 d . . .
C240 C 0.7493(6) 0.7731(3) 0.03999(13) 0.0447(17) Uani 1 1 d . . .
H24B H 0.7342 0.7721 0.0242 0.054 Uiso 1 1 calc R . .
C241 C 0.7961(6) 0.7257(3) 0.05041(13) 0.0483(18) Uani 1 1 d . . .
H24C H 0.8122 0.6920 0.0417 0.058 Uiso 1 1 calc R . .
C242 C 0.8209(7) 0.7257(3) 0.07349(13) 0.0488(19) Uani 1 1 d . . .
H24D H 0.8503 0.6920 0.0807 0.059 Uiso 1 1 calc R . .
C243 C 0.8014(7) 0.7763(3) 0.08569(13) 0.053(2) Uani 1 1 d . . .
H24E H 0.8214 0.7778 0.1013 0.064 Uiso 1 1 calc R . .
C244 C 0.7528(6) 0.8248(3) 0.07535(11) 0.0420(17) Uani 1 1 d . . .
H24F H 0.7397 0.8590 0.0839 0.050 Uiso 1 1 calc R . .
C245 C 0.4295(6) 0.9690(3) 0.04515(11) 0.0378(16) Uani 1 1 d . . .
C246 C 0.4048(8) 1.0239(3) 0.05396(15) 0.061(2) Uani 1 1 d . . .
H24G H 0.4658 1.0471 0.0596 0.074 Uiso 1 1 calc R . .
C247 C 0.2951(10) 1.0451(4) 0.05466(16) 0.077(3) Uani 1 1 d . . .
H24H H 0.2812 1.0826 0.0608 0.092 Uiso 1 1 calc R . .
C248 C 0.2052(9) 1.0129(5) 0.04662(19) 0.086(3) Uani 1 1 d . . .
H24I H 0.1291 1.0277 0.0472 0.103 Uiso 1 1 calc R . .
C249 C 0.2276(8) 0.9577(5) 0.03755(15) 0.070(3) Uani 1 1 d . . .
H24J H 0.1659 0.9346 0.0321 0.084 Uiso 1 1 calc R . .
C250 C 0.3397(7) 0.9364(4) 0.03644(12) 0.0510(19) Uani 1 1 d . . .
H25B H 0.3545 0.8997 0.0297 0.061 Uiso 1 1 calc R . .
C251 C 0.5069(6) 0.8621(3) 0.06592(12) 0.0375(16) Uani 1 1 d . . .
C252 C 0.4756(7) 0.8045(3) 0.06148(13) 0.0490(19) Uani 1 1 d . . .
H25C H 0.4905 0.7875 0.0471 0.059 Uiso 1 1 calc R . .
C253 C 0.4211(7) 0.7718(4) 0.07889(17) 0.066(2) Uani 1 1 d . . .
H25D H 0.3999 0.7326 0.0763 0.079 Uiso 1 1 calc R . .
C254 C 0.3998(8) 0.7968(4) 0.09906(15) 0.068(2) Uani 1 1 d . . .
H25E H 0.3636 0.7745 0.1105 0.081 Uiso 1 1 calc R . .
C255 C 0.4287(7) 0.8539(4) 0.10377(14) 0.061(2) Uani 1 1 d . . .
H25F H 0.4127 0.8701 0.1182 0.073 Uiso 1 1 calc R . .
C256 C 0.4821(7) 0.8875(3) 0.08690(12) 0.0472(18) Uani 1 1 d . . .
H25G H 0.5011 0.9270 0.0897 0.057 Uiso 1 1 calc R . .
O2S O -0.0005(8) 0.8660(4) 0.11707(16) 0.118(3) Uiso 1 1 d . . .
C5S C 0.0836(12) 0.8822(5) 0.1056(2) 0.101(4) Uiso 1 1 d . . .
C4S C 0.1028(12) 0.8598(6) 0.0826(2) 0.114(4) Uiso 1 1 d . . .
H4SA H 0.0433 0.8313 0.0789 0.171 Uiso 1 1 calc R . .
H4SB H 0.1785 0.8413 0.0818 0.171 Uiso 1 1 calc R . .
H4SC H 0.0995 0.8920 0.0717 0.171 Uiso 1 1 calc R . .
C6S C 0.1640(15) 0.9300(7) 0.1149(3) 0.152(6) Uiso 1 1 d . . .
H6SA H 0.1412 0.9400 0.1304 0.228 Uiso 1 1 calc R . .
H6SB H 0.1586 0.9645 0.1052 0.228 Uiso 1 1 calc R . .
H6SC H 0.2433 0.9157 0.1149 0.228 Uiso 1 1 calc R . .
O1S O 0.4898(12) -0.0489(6) 0.1474(2) 0.185(5) Uiso 1 1 d . . .
C1S C 0.6472(16) -0.0070(7) 0.1243(3) 0.161(6) Uiso 1 1 d . . .
H1SA H 0.6363 -0.0435 0.1161 0.241 Uiso 1 1 calc R . .
H1SB H 0.7279 -0.0033 0.1288 0.241 Uiso 1 1 calc R . .
H1SC H 0.6261 0.0257 0.1145 0.241 Uiso 1 1 calc R . .
C3S C 0.5592(15) 0.0405(7) 0.1620(3) 0.148(6) Uiso 1 1 d . . .
H3SA H 0.5011 0.0294 0.1732 0.222 Uiso 1 1 calc R . .
H3SB H 0.5349 0.0761 0.1542 0.222 Uiso 1 1 calc R . .
H3SC H 0.6327 0.0472 0.1696 0.222 Uiso 1 1 calc R . .
C2S C 0.5726(15) -0.0068(7) 0.1452(3) 0.134(5) Uiso 1 1 d . . .

loop_
_atom_site_aniso_label
_atom_site_aniso_U_11
_atom_site_aniso_U_22
_atom_site_aniso_U_33
_atom_site_aniso_U_23
_atom_site_aniso_U_13
_atom_site_aniso_U_12
Pd1 0.0324(3) 0.0317(2) 0.0346(3) 0.0067(2) -0.0015(2) -0.0010(2)
Pd2 0.0359(3) 0.0291(2) 0.0316(3) 0.0005(2) -0.0001(2) -0.0004(2)
Pd3 0.0276(2) 0.0287(2) 0.0275(2) -0.00171(19) 0.0000(2) -0.00192(19)
Pd4 0.0281(3) 0.0293(2) 0.0273(3) 0.00127(19) -0.0020(2) -0.00303(19)
Pd5 0.0332(3) 0.0292(2) 0.0329(3) 0.0055(2) 0.0024(2) -0.0016(2)
Pd6 0.0355(3) 0.0288(2) 0.0313(3) 0.0013(2) 0.0035(2) -0.0024(2)
O1 0.048(3) 0.041(3) 0.068(4) 0.012(3) 0.024(3) 0.006(2)
O2 0.054(4) 0.048(3) 0.054(3) 0.001(2) 0.012(3) 0.004(2)
O3 0.041(3) 0.038(2) 0.042(3) -0.001(2) -0.003(2) 0.002(2)
O4 0.037(3) 0.033(2) 0.061(3) 0.002(2) -0.010(2) 0.002(2)
O5 0.047(3) 0.050(3) 0.052(3) 0.007(3) -0.009(3) -0.010(2)
O6 0.047(3) 0.047(3) 0.036(3) -0.002(2) -0.003(2) -0.002(2)
N1 0.036(3) 0.032(3) 0.040(3) 0.011(2) -0.003(3) -0.006(2)
N2 0.036(3) 0.030(3) 0.038(3) 0.008(2) -0.005(3) -0.006(2)
C3A 0.038(4) 0.030(3) 0.037(4) 0.008(3) -0.001(3) -0.001(3)
N4 0.045(3) 0.034(3) 0.027(3) 0.006(2) -0.003(3) 0.003(2)
C5A 0.032(4) 0.037(4) 0.037(4) 0.004(3) 0.002(3) 0.000(3)
N6 0.034(3) 0.033(3) 0.027(3) 0.001(2) -0.002(2) 0.006(2)
N7 0.034(3) 0.037(3) 0.030(3) 0.005(2) -0.003(2) -0.005(2)
N8 0.039(3) 0.025(2) 0.033(3) 0.002(2) -0.001(3) -0.002(2)
C9A 0.033(4) 0.030(3) 0.038(4) 0.003(3) 0.003(3) 0.005(3)
N10 0.029(3) 0.031(3) 0.032(3) -0.009(2) -0.001(2) -0.005(2)
N11 0.031(3) 0.027(3) 0.032(3) 0.001(2) 0.002(2) -0.008(2)
C12A 0.034(4) 0.023(3) 0.040(4) -0.005(3) -0.004(3) -0.003(3)
N13 0.039(3) 0.029(3) 0.023(3) 0.001(2) -0.007(2) 0.003(2)
N14 0.030(3) 0.032(3) 0.029(3) -0.002(2) -0.004(2) 0.003(2)
C15A 0.026(4) 0.033(3) 0.035(4) -0.001(3) -0.002(3) -0.005(3)
N16 0.032(3) 0.035(3) 0.024(3) 0.000(2) 0.004(2) -0.006(2)
N17 0.028(3) 0.041(3) 0.024(3) -0.005(2) 0.000(2) -0.005(2)
C18A 0.035(4) 0.029(3) 0.026(3) 0.005(3) -0.009(3) 0.002(3)
N19 0.034(3) 0.029(3) 0.037(3) 0.009(2) 0.005(3) 0.003(2)
N20 0.037(3) 0.028(3) 0.040(3) 0.001(2) 0.009(3) -0.011(2)
C21A 0.027(4) 0.034(3) 0.035(4) 0.006(3) 0.006(3) -0.002(3)
N22 0.035(3) 0.027(3) 0.040(3) -0.002(2) -0.002(3) -0.003(2)
N23 0.038(3) 0.027(3) 0.042(3) 0.000(2) 0.006(3) -0.002(2)
C24A 0.027(4) 0.036(3) 0.034(4) 0.006(3) 0.006(3) -0.002(3)
N25 0.038(3) 0.028(3) 0.038(3) 0.008(2) 0.005(3) -0.002(2)
N26 0.036(3) 0.031(3) 0.038(3) 0.004(2) 0.010(3) -0.003(2)
C27A 0.032(4) 0.042(4) 0.036(4) 0.003(3) 0.004(3) -0.006(3)
C1 0.069(7) 0.053(5) 0.076(7) 0.007(5) 0.009(5) 0.020(4)
C2 0.047(5) 0.028(4) 0.222(13) 0.025(6) -0.011(7) 0.009(4)
C3 0.034(4) 0.035(3) 0.047(4) 0.018(3) 0.001(3) -0.006(3)
C4 0.051(5) 0.044(4) 0.058(5) 0.009(3) -0.005(4) -0.003(4)
C5 0.059(5) 0.041(4) 0.067(6) 0.017(4) -0.012(4) 0.001(4)
C6 0.059(6) 0.056(5) 0.079(7) 0.036(5) -0.006(5) -0.002(4)
C7 0.079(7) 0.058(5) 0.046(5) 0.021(4) -0.007(4) -0.017(4)
C8 0.043(5) 0.056(4) 0.051(5) 0.009(4) -0.010(4) -0.001(3)
C9 0.036(4) 0.034(4) 0.066(5) 0.007(3) -0.008(4) -0.007(3)
C10 0.065(6) 0.046(4) 0.057(5) 0.008(4) -0.019(4) -0.011(4)
C11 0.077(8) 0.067(6) 0.092(7) 0.016(5) -0.043(6) -0.018(5)
C12 0.058(7) 0.095(8) 0.129(11) 0.040(8) -0.048(8) -0.016(6)
C13 0.041(6) 0.085(7) 0.133(11) 0.036(7) 0.017(6) 0.010(5)
C14 0.044(5) 0.047(4) 0.084(6) 0.013(4) -0.002(5) -0.003(4)
C15 0.033(4) 0.034(4) 0.061(5) 0.012(3) -0.003(3) -0.002(3)
C16 0.049(5) 0.036(4) 0.061(5) 0.006(3) 0.003(4) 0.000(3)
C17 0.061(6) 0.045(4) 0.080(6) 0.006(4) 0.002(5) -0.012(4)
C18 0.057(6) 0.051(5) 0.103(8) 0.019(5) 0.016(5) -0.018(4)
C19 0.054(5) 0.066(5) 0.060(5) 0.023(4) 0.006(4) -0.013(4)
C20 0.037(4) 0.055(4) 0.051(5) 0.014(4) 0.006(4) 0.001(3)
C21 0.044(4) 0.043(4) 0.031(4) 0.000(3) 0.002(3) 0.009(3)
C22 0.057(5) 0.060(5) 0.045(4) 0.006(4) -0.002(4) -0.009(4)
C23 0.063(6) 0.092(6) 0.045(5) 0.002(5) -0.010(4) -0.014(5)
C24 0.092(7) 0.080(6) 0.035(5) 0.010(4) 0.012(5) 0.012(5)
C25 0.059(5) 0.075(5) 0.042(5) 0.014(4) 0.021(4) 0.016(4)
C26 0.048(4) 0.046(4) 0.032(4) 0.000(3) 0.001(3) 0.009(3)
C27 0.041(4) 0.032(3) 0.027(3) 0.003(3) 0.003(3) 0.010(3)
C28 0.052(5) 0.041(4) 0.030(4) 0.004(3) -0.001(3) -0.003(3)
C29 0.066(6) 0.044(4) 0.051(5) 0.014(4) -0.002(4) 0.011(4)
C30 0.070(6) 0.059(5) 0.040(4) 0.006(4) -0.008(4) 0.020(4)
C31 0.057(5) 0.053(5) 0.057(5) -0.008(4) -0.017(4) 0.011(4)
C32 0.045(4) 0.041(4) 0.042(4) -0.004(3) -0.005(3) 0.004(3)
C33 0.045(4) 0.037(4) 0.022(3) 0.005(3) -0.003(3) 0.004(3)
C34 0.052(5) 0.044(4) 0.034(4) 0.003(3) 0.007(3) 0.003(3)
C35 0.042(5) 0.082(6) 0.040(4) 0.000(4) -0.002(3) 0.021(4)
C36 0.083(7) 0.064(5) 0.041(4) -0.005(4) 0.002(5) 0.030(5)
C37 0.080(6) 0.045(4) 0.033(4) -0.007(3) 0.005(4) 0.008(4)
C38 0.054(5) 0.048(4) 0.026(4) 0.004(3) 0.004(3) 0.002(3)
C39 0.037(4) 0.047(4) 0.027(3) 0.000(3) 0.001(3) -0.013(3)
C40 0.046(5) 0.084(6) 0.041(4) 0.003(4) 0.000(4) -0.011(4)
C41 0.045(5) 0.141(10) 0.037(5) -0.008(6) -0.002(4) -0.020(6)
C42 0.097(9) 0.108(9) 0.081(8) -0.041(7) 0.023(7) -0.042(8)
C43 0.102(8) 0.063(5) 0.063(6) -0.018(5) 0.034(6) -0.031(6)
C44 0.064(6) 0.052(5) 0.046(4) -0.005(4) 0.008(4) -0.015(4)
C45 0.060(5) 0.041(4) 0.028(4) 0.003(3) 0.009(4) -0.007(3)
C46 0.077(6) 0.064(5) 0.038(5) -0.004(4) 0.002(4) -0.012(4)
C47 0.106(9) 0.106(8) 0.051(6) -0.012(5) -0.002(6) -0.005(7)
C48 0.157(12) 0.075(7) 0.044(6) -0.018(5) 0.038(7) -0.024(7)
C49 0.097(8) 0.062(5) 0.063(6) -0.003(5) 0.032(6) -0.001(5)
C50 0.055(5) 0.049(4) 0.065(5) -0.003(4) 0.028(4) 0.001(4)
C51 0.045(4) 0.038(3) 0.028(4) -0.005(3) 0.010(3) -0.009(3)
C52 0.049(5) 0.054(4) 0.044(4) -0.002(4) 0.010(4) -0.012(4)
C53 0.069(6) 0.064(5) 0.058(6) -0.007(5) 0.022(5) -0.024(5)
C54 0.111(9) 0.057(6) 0.053(6) -0.003(5) 0.026(6) -0.043(6)
C55 0.115(9) 0.048(5) 0.049(5) 0.014(4) -0.002(5) -0.021(5)
C56 0.074(6) 0.043(4) 0.038(4) 0.005(3) 0.006(4) -0.007(4)
C101 0.039(4) 0.037(4) 0.056(5) -0.008(4) -0.011(4) 0.000(3)
C102 0.039(4) 0.049(4) 0.066(5) 0.002(4) -0.007(4) 0.007(3)
C103 0.036(4) 0.035(3) 0.039(4) -0.012(3) 0.003(3) -0.015(3)
C104 0.070(5) 0.037(4) 0.037(4) -0.006(3) 0.011(4) -0.011(4)
C105 0.105(7) 0.057(5) 0.035(4) -0.010(4) 0.025(5) -0.034(5)
C106 0.073(6) 0.047(5) 0.089(7) -0.028(5) 0.038(5) -0.017(4)
C107 0.057(5) 0.037(4) 0.084(7) -0.012(4) 0.018(5) -0.006(4)
C108 0.042(5) 0.030(3) 0.054(4) -0.008(3) 0.002(3) 0.002(3)
C109 0.027(4) 0.035(3) 0.043(4) -0.010(3) 0.005(3) -0.005(3)
C110 0.039(4) 0.052(4) 0.045(4) -0.004(3) 0.005(3) -0.001(3)
C111 0.031(4) 0.073(6) 0.087(7) 0.003(5) 0.001(4) -0.008(4)
C112 0.040(5) 0.082(6) 0.079(7) -0.017(5) 0.028(5) -0.018(4)
C113 0.067(6) 0.064(5) 0.050(5) 0.008(4) 0.025(4) -0.020(4)
C114 0.036(4) 0.053(4) 0.041(4) 0.002(3) 0.003(3) -0.006(3)
C115 0.024(3) 0.034(3) 0.041(4) -0.002(3) 0.006(3) -0.004(3)
C116 0.040(4) 0.040(4) 0.045(4) 0.000(3) 0.006(3) -0.007(3)
C117 0.059(5) 0.037(4) 0.061(5) 0.008(4) 0.002(4) -0.010(3)
C118 0.047(5) 0.052(4) 0.062(5) -0.026(4) 0.010(4) -0.019(4)
C119 0.049(5) 0.064(5) 0.036(4) -0.005(4) -0.005(4) -0.019(4)
C120 0.045(4) 0.045(4) 0.042(4) 0.001(3) -0.009(3) -0.007(3)
C121 0.044(4) 0.025(3) 0.034(4) 0.000(3) -0.008(3) 0.005(3)
C122 0.040(4) 0.035(4) 0.045(4) 0.000(3) -0.007(3) 0.001(3)
C123 0.057(5) 0.058(5) 0.045(5) -0.001(4) -0.015(4) 0.006(4)
C124 0.085(7) 0.063(5) 0.024(4) 0.000(4) -0.003(4) 0.002(5)
C125 0.061(5) 0.060(5) 0.035(4) 0.007(4) 0.006(4) -0.008(4)
C126 0.043(4) 0.047(4) 0.038(4) 0.005(3) 0.002(3) -0.003(3)
C127 0.030(4) 0.041(4) 0.027(3) -0.002(3) -0.004(3) 0.008(3)
C128 0.051(5) 0.045(4) 0.039(4) -0.001(3) 0.000(4) -0.002(3)
C129 0.064(5) 0.047(4) 0.051(5) -0.021(4) -0.005(4) 0.003(4)
C130 0.054(5) 0.077(6) 0.041(5) -0.028(4) 0.003(4) 0.008(4)
C131 0.052(5) 0.076(6) 0.043(5) -0.007(4) 0.008(4) -0.012(4)
C132 0.047(4) 0.042(4) 0.039(4) -0.007(3) 0.008(3) -0.001(3)
C133 0.035(4) 0.034(3) 0.029(4) -0.004(3) -0.002(3) 0.005(3)
C134 0.039(4) 0.034(3) 0.029(4) -0.003(3) -0.002(3) -0.003(3)
C135 0.059(5) 0.031(3) 0.039(4) 0.004(3) 0.002(4) 0.010(3)
C136 0.055(5) 0.047(4) 0.033(4) -0.004(3) -0.011(4) 0.020(3)
C137 0.031(4) 0.053(4) 0.041(4) -0.003(3) 0.003(3) 0.008(3)
C138 0.038(4) 0.038(3) 0.030(4) 0.003(3) -0.001(3) 0.000(3)
C139 0.026(3) 0.041(4) 0.032(4) 0.001(3) -0.003(3) -0.011(3)
C140 0.042(5) 0.078(5) 0.033(4) -0.002(4) -0.001(3) -0.013(4)
C141 0.042(5) 0.122(9) 0.041(5) 0.010(5) 0.014(4) -0.025(5)
C142 0.075(7) 0.091(8) 0.065(6) 0.036(6) -0.032(5) -0.050(6)
C143 0.080(7) 0.053(5) 0.082(7) 0.024(5) -0.032(6) -0.020(5)
C144 0.058(5) 0.048(4) 0.032(4) 0.007(3) -0.009(3) -0.005(3)
C145 0.032(4) 0.030(3) 0.028(3) 0.001(2) 0.002(3) -0.015(3)
C146 0.039(4) 0.042(4) 0.039(4) 0.005(3) 0.004(3) -0.010(3)
C147 0.059(6) 0.053(4) 0.041(4) -0.004(3) 0.006(4) -0.021(4)
C148 0.064(5) 0.071(5) 0.026(4) 0.012(4) -0.011(4) -0.021(4)
C149 0.049(5) 0.057(5) 0.053(5) 0.007(4) -0.014(4) -0.001(4)
C150 0.042(4) 0.051(4) 0.036(4) 0.002(3) -0.003(3) -0.002(3)
C151 0.041(4) 0.035(3) 0.028(3) 0.007(3) -0.011(3) -0.007(3)
C152 0.033(4) 0.065(5) 0.037(4) 0.003(3) -0.002(3) -0.011(3)
C153 0.041(5) 0.109(7) 0.054(5) 0.002(5) -0.008(4) -0.031(5)
C154 0.091(8) 0.108(8) 0.038(5) 0.005(5) -0.014(5) -0.060(7)
C155 0.107(8) 0.038(4) 0.044(5) -0.006(3) -0.010(5) -0.029(5)
C156 0.060(5) 0.041(4) 0.045(4) 0.011(3) -0.007(4) -0.015(4)
C201 0.065(6) 0.056(5) 0.041(5) -0.003(4) 0.001(4) -0.026(4)
C202 0.049(5) 0.116(8) 0.069(6) 0.047(6) -0.010(5) 0.020(5)
C203 0.026(4) 0.036(3) 0.039(4) 0.007(3) 0.008(3) -0.002(3)
C204 0.050(5) 0.041(4) 0.062(5) 0.009(4) 0.008(4) 0.003(3)
C205 0.052(5) 0.050(5) 0.082(7) -0.007(4) 0.023(5) 0.011(4)
C206 0.065(6) 0.052(5) 0.069(6) -0.022(4) 0.037(5) -0.009(4)
C207 0.065(6) 0.058(5) 0.045(5) -0.012(4) 0.014(4) -0.007(4)
C208 0.043(4) 0.036(4) 0.041(4) 0.001(3) 0.010(3) -0.001(3)
C209 0.061(5) 0.044(4) 0.036(4) -0.006(3) 0.016(4) -0.023(4)
C210 0.064(5) 0.035(4) 0.097(7) -0.018(4) 0.010(5) 0.000(4)
C211 0.081(7) 0.049(5) 0.151(10) -0.031(6) 0.042(8) -0.009(5)
C212 0.099(9) 0.060(6) 0.123(10) -0.039(6) 0.042(8) -0.021(6)
C213 0.098(9) 0.102(8) 0.080(7) -0.027(6) 0.006(6) -0.065(8)
C214 0.060(6) 0.068(5) 0.060(5) -0.003(4) -0.004(4) -0.027(4)
C215 0.043(4) 0.031(3) 0.038(4) 0.000(3) -0.002(3) -0.008(3)
C216 0.038(4) 0.037(4) 0.057(5) 0.009(3) 0.004(3) -0.002(3)
C217 0.044(5) 0.060(5) 0.094(7) 0.009(5) 0.020(5) -0.005(4)
C218 0.064(6) 0.064(5) 0.088(7) 0.002(5) 0.041(5) -0.008(5)
C219 0.078(7) 0.047(4) 0.054(5) 0.021(4) 0.022(5) -0.009(4)
C220 0.049(5) 0.041(4) 0.044(4) 0.006(3) 0.004(4) 0.000(3)
C221 0.049(4) 0.032(3) 0.026(3) 0.005(3) -0.007(3) 0.002(3)
C222 0.045(4) 0.041(4) 0.050(5) 0.002(3) -0.002(4) -0.002(3)
C223 0.055(5) 0.051(5) 0.067(6) 0.005(4) -0.011(4) -0.010(4)
C224 0.092(7) 0.037(4) 0.054(5) 0.001(4) 0.000(5) -0.014(4)
C225 0.083(7) 0.044(4) 0.053(5) -0.001(4) 0.012(5) 0.012(4)
C226 0.054(4) 0.033(3) 0.035(4) 0.003(3) 0.005(3) 0.000(3)
C227 0.039(4) 0.026(3) 0.044(4) -0.004(3) -0.002(3) 0.002(3)
C228 0.045(4) 0.034(3) 0.051(5) 0.006(3) 0.006(4) 0.003(3)
C229 0.064(5) 0.051(4) 0.045(5) 0.017(4) 0.008(4) 0.006(4)
C230 0.081(6) 0.043(4) 0.046(5) 0.012(4) -0.013(4) 0.015(4)
C231 0.051(5) 0.041(4) 0.074(6) -0.002(4) -0.003(4) 0.019(4)
C232 0.051(5) 0.050(4) 0.036(4) 0.000(3) 0.004(3) 0.005(4)
C233 0.050(5) 0.029(3) 0.037(4) 0.007(3) -0.008(3) 0.003(3)
C234 0.043(5) 0.037(4) 0.056(5) 0.009(3) -0.002(4) 0.000(3)
C235 0.053(5) 0.039(4) 0.089(7) 0.002(4) -0.025(5) 0.005(4)
C236 0.086(7) 0.047(4) 0.054(6) -0.007(4) -0.036(5) 0.011(4)
C237 0.100(8) 0.046(4) 0.024(4) -0.007(3) -0.007(4) 0.006(4)
C238 0.057(5) 0.035(4) 0.047(5) -0.003(3) -0.011(4) 0.000(3)
C239 0.032(4) 0.036(3) 0.039(4) 0.007(3) 0.006(3) -0.003(3)
C240 0.042(4) 0.044(4) 0.048(4) 0.007(3) 0.004(3) 0.002(3)
C241 0.049(5) 0.031(3) 0.064(5) -0.005(3) 0.000(4) 0.001(3)
C242 0.058(5) 0.040(4) 0.048(5) 0.011(3) -0.007(4) 0.010(3)
C243 0.052(5) 0.065(5) 0.043(4) 0.009(4) -0.011(4) 0.015(4)
C244 0.043(5) 0.044(4) 0.039(4) -0.005(3) 0.001(3) -0.001(3)
C245 0.042(4) 0.040(4) 0.032(4) 0.011(3) 0.011(3) 0.002(3)
C246 0.069(6) 0.053(5) 0.062(5) 0.012(4) 0.023(5) 0.009(4)
C247 0.084(8) 0.075(6) 0.072(6) 0.010(5) 0.027(6) 0.035(6)
C248 0.051(6) 0.114(9) 0.094(8) 0.047(7) 0.023(6) 0.019(6)
C249 0.041(5) 0.104(7) 0.067(6) 0.030(5) -0.013(5) -0.005(5)
C250 0.041(5) 0.070(5) 0.042(4) 0.006(4) -0.004(4) 0.003(4)
C251 0.030(4) 0.045(4) 0.038(4) 0.011(3) 0.000(3) -0.002(3)
C252 0.047(5) 0.051(4) 0.049(5) 0.011(4) -0.003(4) -0.008(4)
C253 0.050(5) 0.064(5) 0.085(7) 0.023(5) 0.015(5) -0.006(4)
C254 0.060(6) 0.084(6) 0.059(6) 0.035(5) 0.018(5) -0.015(5)
C255 0.058(6) 0.082(6) 0.043(5) 0.010(4) 0.014(4) -0.007(5)
C256 0.049(5) 0.050(4) 0.043(4) 0.008(3) 0.011(4) 0.004(3)

loop_
_atom_type_symbol
_atom_type_description
_atom_type_scat_dispersion_real
_atom_type_scat_dispersion_imag
_atom_type_scat_source
C C 0.0033 0.0016 'International Tables Vol C Tables 4.2.6.8 and 6.1.1.4'
H H 0.0000 0.0000 'International Tables Vol C Tables 4.2.6.8 and 6.1.1.4'
N N 0.0061 0.0033 'International Tables Vol C Tables 4.2.6.8 and 6.1.1.4'
O O 0.0106 0.0060 'International Tables Vol C Tables 4.2.6.8 and 6.1.1.4'
Pd Pd -0.9988 1.0072 'International Tables Vol C Tables 4.2.6.8 and 6.1.1.4'

loop_
_geom_angle_atom_site_label_1
_geom_angle_atom_site_label_2
_geom_angle_atom_site_label_3
_geom_angle
_geom_angle_site_symmetry_1
_geom_angle_site_symmetry_3
_geom_angle_publ_flag
N4 Pd1 N1 90.9(2) . . ?
N4 Pd1 N7 89.4(2) . . ?
N1 Pd1 N7 171.0(2) . . ?
N4 Pd1 O1 172.2(2) . . ?
N1 Pd1 O1 88.4(2) . . ?
N7 Pd1 O1 90.2(2) . . ?
N4 Pd1 Pd2 86.51(15) . . ?
N1 Pd1 Pd2 85.49(15) . . ?
N7 Pd1 Pd2 85.58(14) . . ?
O1 Pd1 Pd2 85.69(17) . . ?
N6 Pd2 N8 91.1(2) . . ?
N6 Pd2 N2 89.7(2) . . ?
N8 Pd2 N2 170.1(2) . . ?
N6 Pd2 O2 173.3(2) . . ?
N8 Pd2 O2 88.7(2) . . ?
N2 Pd2 O2 89.4(2) . . ?
N6 Pd2 Pd1 85.10(14) . . ?
N8 Pd2 Pd1 85.35(15) . . ?
N2 Pd2 Pd1 84.91(15) . . ?
O2 Pd2 Pd1 88.21(15) . . ?
N13 Pd3 N10 89.5(2) . . ?
N13 Pd3 N16 90.5(2) . . ?
N10 Pd3 N16 171.8(2) . . ?
N13 Pd3 O3 171.3(2) . . ?
N10 Pd3 O3 88.30(19) . . ?
N16 Pd3 O3 90.43(19) . . ?
N13 Pd3 Pd4 86.53(15) . . ?
N10 Pd3 Pd4 85.64(14) . . ?
N16 Pd3 Pd4 86.13(14) . . ?
O3 Pd3 Pd4 84.87(13) . . ?
N14 Pd4 N17 89.9(2) . . ?
N14 Pd4 N11 89.7(2) . . ?
N17 Pd4 N11 171.2(2) . . ?
N14 Pd4 O4 171.3(2) . . ?
N17 Pd4 O4 89.88(19) . . ?
N11 Pd4 O4 89.23(19) . . ?
N14 Pd4 Pd3 85.32(15) . . ?
N17 Pd4 Pd3 85.63(14) . . ?
N11 Pd4 Pd3 85.55(14) . . ?
O4 Pd4 Pd3 85.94(14) . . ?
N22 Pd5 N25 90.8(2) . . ?
N22 Pd5 N19 90.3(2) . . ?
N25 Pd5 N19 171.1(2) . . ?
N22 Pd5 O5 170.3(2) . . ?
N25 Pd5 O5 87.4(2) . . ?
N19 Pd5 O5 90.0(2) . . ?
N22 Pd5 Pd6 85.93(14) . . ?
N25 Pd5 Pd6 85.56(14) . . ?
N19 Pd5 Pd6 85.67(14) . . ?
O5 Pd5 Pd6 84.42(15) . . ?
N23 Pd6 N20 90.6(2) . . ?
N23 Pd6 N26 90.6(2) . . ?
N20 Pd6 N26 171.0(2) . . ?
N23 Pd6 O6 173.4(2) . . ?
N20 Pd6 O6 88.9(2) . . ?
N26 Pd6 O6 88.9(2) . . ?
N23 Pd6 Pd5 85.87(15) . . ?
N20 Pd6 Pd5 85.86(15) . . ?
N26 Pd6 Pd5 85.30(15) . . ?
O6 Pd6 Pd5 87.51(14) . . ?
C1 O1 Pd1 117.1(5) . . ?
C1 O2 Pd2 114.8(5) . . ?
C101 O3 Pd3 119.5(5) . . ?
C101 O4 Pd4 118.0(4) . . ?
C201 O5 Pd5 118.8(5) . . ?
C201 O6 Pd6 117.1(5) . . ?
C3A N1 C3 122.3(5) . . ?
C3A N1 Pd1 121.2(4) . . ?
C3 N1 Pd1 114.8(4) . . ?
C3A N2 C9 123.5(6) . . ?
C3A N2 Pd2 120.8(4) . . ?
C9 N2 Pd2 115.6(4) . . ?
N2 C3A N1 122.8(6) . . ?
N2 C3A C15 119.5(6) . . ?
N1 C3A C15 117.6(6) . . ?
C5A N4 C21 121.1(6) . . ?
C5A N4 Pd1 120.5(4) . . ?
C21 N4 Pd1 117.0(4) . . ?
N6 C5A N4 122.5(6) . . ?
N6 C5A C33 117.6(5) . . ?
N4 C5A C33 119.8(6) . . ?
C5A N6 C27 120.2(5) . . ?
C5A N6 Pd2 121.4(4) . . ?
C27 N6 Pd2 117.9(4) . . ?
C9A N7 C39 121.9(5) . . ?
C9A N7 Pd1 121.2(4) . . ?
C39 N7 Pd1 116.3(4) . . ?
C9A N8 C45 119.6(6) . . ?
C9A N8 Pd2 121.3(4) . . ?
C45 N8 Pd2 117.0(4) . . ?
N7 C9A N8 121.6(6) . . ?
N7 C9A C51 119.3(6) . . ?
N8 C9A C51 119.2(6) . . ?
C12A N10 C103 121.4(5) . . ?
C12A N10 Pd3 121.9(4) . . ?
C103 N10 Pd3 113.6(4) . . ?
C12A N11 C109 122.4(5) . . ?
C12A N11 Pd4 120.9(4) . . ?
C109 N11 Pd4 116.6(4) . . ?
N11 C12A N10 122.3(5) . . ?
N11 C12A C115 119.9(6) . . ?
N10 C12A C115 117.8(5) . . ?
C15A N13 C121 121.5(5) . . ?
C15A N13 Pd3 120.6(4) . . ?
C121 N13 Pd3 116.3(4) . . ?
C15A N14 C127 122.0(5) . . ?
C15A N14 Pd4 121.8(4) . . ?
C127 N14 Pd4 115.2(4) . . ?
N14 C15A N13 122.1(6) . . ?
N14 C15A C133 119.0(6) . . ?
N13 C15A C133 118.8(6) . . ?
C18A N16 C139 121.5(5) . . ?
C18A N16 Pd3 119.8(4) . . ?
C139 N16 Pd3 118.4(4) . . ?
C18A N17 C145 118.7(5) . . ?
C18A N17 Pd4 121.8(4) . . ?
C145 N17 Pd4 117.7(4) . . ?
N17 C18A N16 123.1(5) . . ?
N17 C18A C151 118.0(5) . . ?
N16 C18A C151 118.9(5) . . ?
C21A N19 C203 123.2(5) . . ?
C21A N19 Pd5 120.5(4) . . ?
C203 N19 Pd5 116.1(4) . . ?
C21A N20 C209 122.4(5) . . ?
C21A N20 Pd6 121.9(4) . . ?
C209 N20 Pd6 114.6(4) . . ?
N20 C21A N19 122.0(5) . . ?
N20 C21A C215 120.2(5) . . ?
N19 C21A C215 117.7(6) . . ?
C24A N22 C221 121.6(5) . . ?
C24A N22 Pd5 121.0(4) . . ?
C221 N22 Pd5 116.1(4) . . ?
C24A N23 C227 120.0(5) . . ?
C24A N23 Pd6 121.8(4) . . ?
C227 N23 Pd6 116.1(4) . . ?
N23 C24A N22 121.6(6) . . ?
N23 C24A C233 117.0(6) . . ?
N22 C24A C233 121.4(6) . . ?
C27A N25 C239 121.3(5) . . ?
C27A N25 Pd5 121.9(4) . . ?
C239 N25 Pd5 115.1(4) . . ?
C27A N26 C245 122.3(5) . . ?
C27A N26 Pd6 121.1(5) . . ?
C245 N26 Pd6 116.4(4) . . ?
N25 C27A N26 121.6(6) . . ?
N25 C27A C251 117.7(6) . . ?
N26 C27A C251 120.7(6) . . ?
O2 C1 O1 130.4(7) . . ?
O2 C1 C2 118.8(9) . . ?
O1 C1 C2 110.5(9) . . ?
C8 C3 C4 119.0(7) . . ?
C8 C3 N1 120.4(6) . . ?
C4 C3 N1 120.4(7) . . ?
C3 C4 C5 120.8(8) . . ?
C6 C5 C4 119.1(8) . . ?
C5 C6 C7 121.0(8) . . ?
C6 C7 C8 119.7(8) . . ?
C3 C8 C7 120.3(8) . . ?
C14 C9 C10 121.1(8) . . ?
C14 C9 N2 119.1(7) . . ?
C10 C9 N2 119.4(7) . . ?
C11 C10 C9 120.7(10) . . ?
C12 C11 C10 119.7(10) . . ?
C11 C12 C13 121.5(10) . . ?
C12 C13 C14 118.3(10) . . ?
C9 C14 C13 118.7(9) . . ?
C16 C15 C20 119.9(7) . . ?
C16 C15 C3A 118.9(7) . . ?
C20 C15 C3A 120.9(6) . . ?
C15 C16 C17 119.2(8) . . ?
C18 C17 C16 120.8(8) . . ?
C19 C18 C17 119.0(7) . . ?
C18 C19 C20 121.2(8) . . ?
C19 C20 C15 119.7(8) . . ?
C26 C21 C22 118.2(6) . . ?
C26 C21 N4 121.4(6) . . ?
C22 C21 N4 119.9(6) . . ?
C21 C22 C23 119.7(8) . . ?
C24 C23 C22 121.4(8) . . ?
C23 C24 C25 120.1(8) . . ?
C24 C25 C26 120.7(8) . . ?
C21 C26 C25 119.9(7) . . ?
C28 C27 C32 118.4(6) . . ?
C28 C27 N6 122.3(6) . . ?
C32 C27 N6 119.3(6) . . ?
C27 C28 C29 120.9(7) . . ?
C30 C29 C28 119.6(7) . . ?
C31 C30 C29 120.3(7) . . ?
C30 C31 C32 120.0(7) . . ?
C31 C32 C27 120.8(7) . . ?
C38 C33 C34 120.1(7) . . ?
C38 C33 C5A 120.4(6) . . ?
C34 C33 C5A 119.4(6) . . ?
C33 C34 C35 119.4(7) . . ?
C36 C35 C34 119.2(8) . . ?
C35 C36 C37 122.1(8) . . ?
C36 C37 C38 119.3(7) . . ?
C33 C38 C37 119.7(7) . . ?
C40 C39 C44 118.4(7) . . ?
C40 C39 N7 120.1(7) . . ?
C44 C39 N7 121.5(6) . . ?
C39 C40 C41 119.8(9) . . ?
C42 C41 C40 121.3(10) . . ?
C41 C42 C43 118.9(10) . . ?
C44 C43 C42 120.7(10) . . ?
C43 C44 C39 120.9(9) . . ?
C50 C45 C46 119.4(7) . . ?
C50 C45 N8 121.1(7) . . ?
C46 C45 N8 119.4(7) . . ?
C45 C46 C47 120.6(9) . . ?
C48 C47 C46 119.1(10) . . ?
C49 C48 C47 121.2(9) . . ?
C48 C49 C50 119.4(10) . . ?
C45 C50 C49 120.1(9) . . ?
C52 C51 C56 119.2(7) . . ?
C52 C51 C9A 122.1(6) . . ?
C56 C51 C9A 118.7(7) . . ?
C51 C52 C53 119.9(8) . . ?
C54 C53 C52 120.7(9) . . ?
C55 C54 C53 118.1(8) . . ?
C54 C55 C56 123.6(9) . . ?
C55 C56 C51 118.5(9) . . ?
O3 C101 O4 128.5(6) . . ?
O3 C101 C102 117.5(7) . . ?
O4 C101 C102 114.0(7) . . ?
C108 C103 C104 118.5(6) . . ?
C108 C103 N10 120.0(6) . . ?
C104 C103 N10 121.3(6) . . ?
C105 C104 C103 120.3(7) . . ?
C104 C105 C106 120.4(7) . . ?
C107 C106 C105 119.4(8) . . ?
C106 C107 C108 120.2(8) . . ?
C103 C108 C107 121.2(7) . . ?
C110 C109 C114 118.5(6) . . ?
C110 C109 N11 122.8(6) . . ?
C114 C109 N11 118.5(6) . . ?
C109 C110 C111 121.3(7) . . ?
C112 C111 C110 119.3(8) . . ?
C113 C112 C111 120.4(7) . . ?
C112 C113 C114 121.5(8) . . ?
C109 C114 C113 119.0(7) . . ?
C120 C115 C116 118.8(6) . . ?
C120 C115 C12A 121.0(6) . . ?
C116 C115 C12A 120.2(6) . . ?
C117 C116 C115 119.5(7) . . ?
C118 C117 C116 121.2(7) . . ?
C119 C118 C117 118.7(7) . . ?
C120 C119 C118 120.8(7) . . ?
C119 C120 C115 121.0(7) . . ?
C122 C121 C126 120.2(6) . . ?
C122 C121 N13 121.3(6) . . ?
C126 C121 N13 118.2(6) . . ?
C121 C122 C123 119.5(7) . . ?
C124 C123 C122 119.8(8) . . ?
C125 C124 C123 121.1(7) . . ?
C124 C125 C126 119.9(7) . . ?
C121 C126 C125 119.5(7) . . ?
C132 C127 C128 118.1(6) . . ?
C132 C127 N14 119.9(6) . . ?
C128 C127 N14 122.0(6) . . ?
C127 C128 C129 120.0(7) . . ?
C130 C129 C128 120.0(7) . . ?
C129 C130 C131 120.7(7) . . ?
C130 C131 C132 120.0(7) . . ?
C131 C132 C127 121.2(7) . . ?
C138 C133 C134 118.6(6) . . ?
C138 C133 C15A 120.0(6) . . ?
C134 C133 C15A 121.4(6) . . ?
C135 C134 C133 120.4(7) . . ?
C136 C135 C134 120.5(6) . . ?
C135 C136 C137 120.3(6) . . ?
C138 C137 C136 120.5(7) . . ?
C137 C138 C133 119.7(6) . . ?
C140 C139 C144 118.1(6) . . ?
C140 C139 N16 119.5(6) . . ?
C144 C139 N16 122.1(6) . . ?
C139 C140 C141 120.9(8) . . ?
C142 C141 C140 119.9(9) . . ?
C141 C142 C143 119.3(8) . . ?
C144 C143 C142 119.6(9) . . ?
C143 C144 C139 122.1(8) . . ?
C150 C145 C146 119.2(6) . . ?
C150 C145 N17 120.3(6) . . ?
C146 C145 N17 120.5(6) . . ?
C147 C146 C145 120.3(7) . . ?
C146 C147 C148 119.8(7) . . ?
C149 C148 C147 119.8(7) . . ?
C148 C149 C150 120.0(7) . . ?
C145 C150 C149 120.8(7) . . ?
C152 C151 C156 119.1(7) . . ?
C152 C151 C18A 119.2(6) . . ?
C156 C151 C18A 121.5(6) . . ?
C151 C152 C153 119.8(8) . . ?
C154 C153 C152 120.4(9) . . ?
C153 C154 C155 120.5(8) . . ?
C156 C155 C154 118.5(8) . . ?
C155 C156 C151 121.6(8) . . ?
O6 C201 O5 128.8(7) . . ?
O6 C201 C202 118.9(8) . . ?
O5 C201 C202 112.0(9) . . ?
C204 C203 C208 118.2(7) . . ?
C204 C203 N19 118.8(6) . . ?
C208 C203 N19 122.9(6) . . ?
C205 C204 C203 121.2(8) . . ?
C204 C205 C206 120.7(8) . . ?
C207 C206 C205 119.4(7) . . ?
C206 C207 C208 119.8(8) . . ?
C207 C208 C203 120.7(7) . . ?
C214 C209 C210 118.8(7) . . ?
C214 C209 N20 121.1(8) . . ?
C210 C209 N20 120.0(7) . . ?
C211 C210 C209 121.5(10) . . ?
C212 C211 C210 120.4(11) . . ?
C211 C212 C213 121.3(9) . . ?
C212 C213 C214 119.3(10) . . ?
C209 C214 C213 118.6(10) . . ?
C216 C215 C220 118.4(7) . . ?
C216 C215 C21A 120.8(6) . . ?
C220 C215 C21A 120.8(6) . . ?
C215 C216 C217 121.0(7) . . ?
C218 C217 C216 120.4(8) . . ?
C217 C218 C219 119.7(8) . . ?
C218 C219 C220 120.5(8) . . ?
C219 C220 C215 119.9(8) . . ?
C226 C221 C222 119.1(6) . . ?
C226 C221 N22 119.8(6) . . ?
C222 C221 N22 121.0(6) . . ?
C223 C222 C221 119.4(8) . . ?
C224 C223 C222 121.6(8) . . ?
C223 C224 C225 119.9(7) . . ?
C224 C225 C226 119.6(8) . . ?
C221 C226 C225 120.5(7) . . ?
C228 C227 C232 117.9(6) . . ?
C228 C227 N23 121.7(6) . . ?
C232 C227 N23 120.0(6) . . ?
C229 C228 C227 123.1(7) . . ?
C228 C229 C230 118.7(7) . . ?
C231 C230 C229 121.2(7) . . ?
C230 C231 C232 120.1(7) . . ?
C227 C232 C231 118.9(7) . . ?
C234 C233 C238 117.7(7) . . ?
C234 C233 C24A 121.2(7) . . ?
C238 C233 C24A 120.9(6) . . ?
C233 C234 C235 120.8(8) . . ?
C236 C235 C234 120.3(8) . . ?
C235 C236 C237 121.1(8) . . ?
C236 C237 C238 119.0(8) . . ?
C237 C238 C233 121.0(8) . . ?
C244 C239 C240 118.6(6) . . ?
C244 C239 N25 121.0(6) . . ?
C240 C239 N25 120.4(6) . . ?
C241 C240 C239 120.5(7) . . ?
C240 C241 C242 121.5(7) . . ?
C243 C242 C241 118.2(6) . . ?
C242 C243 C244 120.9(7) . . ?
C239 C244 C243 120.1(6) . . ?
C250 C245 C246 118.2(7) . . ?
C250 C245 N26 121.2(6) . . ?
C246 C245 N26 120.3(7) . . ?
C247 C246 C245 121.8(9) . . ?
C248 C247 C246 120.7(10) . . ?
C247 C248 C249 118.7(9) . . ?
C250 C249 C248 120.6(9) . . ?
C245 C250 C249 119.9(8) . . ?
C256 C251 C252 120.6(6) . . ?
C256 C251 C27A 117.5(6) . . ?
C252 C251 C27A 121.6(7) . . ?
C251 C252 C253 118.8(8) . . ?
C254 C253 C252 119.6(8) . . ?
C253 C254 C255 122.7(7) . . ?
C254 C255 C256 119.2(8) . . ?
C251 C256 C255 119.1(7) . . ?
O2S C5S C4S 121.0(12) . . ?
O2S C5S C6S 119.9(12) . . ?
C4S C5S C6S 118.9(13) . . ?
O1S C2S C3S 112.3(15) . . ?
O1S C2S C1S 118.8(15) . . ?
C3S C2S C1S 127.6(16) . . ?

loop_
_geom_bond_atom_site_label_1
_geom_bond_atom_site_label_2
_geom_bond_distance
_geom_bond_site_symmetry_2
_geom_bond_publ_flag
Pd1 N4 2.002(5) . ?
Pd1 N1 2.027(5) . ?
Pd1 N7 2.032(5) . ?
Pd1 O1 2.079(5) . ?
Pd1 Pd2 2.5678(9) . ?
Pd2 N6 2.012(5) . ?
Pd2 N8 2.027(5) . ?
Pd2 N2 2.036(5) . ?
Pd2 O2 2.092(5) . ?
Pd3 N13 1.998(5) . ?
Pd3 N10 2.021(5) . ?
Pd3 N16 2.027(5) . ?
Pd3 O3 2.049(4) . ?
Pd3 Pd4 2.5660(9) . ?
Pd4 N14 2.004(5) . ?
Pd4 N17 2.019(5) . ?
Pd4 N11 2.033(5) . ?
Pd4 O4 2.062(4) . ?
Pd5 N22 2.021(5) . ?
Pd5 N25 2.031(5) . ?
Pd5 N19 2.036(5) . ?
Pd5 O5 2.079(5) . ?
Pd5 Pd6 2.5563(9) . ?
Pd6 N23 2.004(6) . ?
Pd6 N20 2.023(5) . ?
Pd6 N26 2.028(5) . ?
Pd6 O6 2.056(5) . ?
O1 C1 1.344(11) . ?
O2 C1 1.305(11) . ?
O3 C101 1.264(9) . ?
O4 C101 1.270(9) . ?
O5 C201 1.296(9) . ?
O6 C201 1.269(10) . ?
N1 C3A 1.311(8) . ?
N1 C3 1.424(8) . ?
N2 C3A 1.299(8) . ?
N2 C9 1.430(9) . ?
C3A C15 1.522(9) . ?
N4 C5A 1.331(8) . ?
N4 C21 1.409(8) . ?
C5A N6 1.324(8) . ?
C5A C33 1.494(9) . ?
N6 C27 1.414(8) . ?
N7 C9A 1.323(8) . ?
N7 C39 1.415(8) . ?
N8 C9A 1.332(8) . ?
N8 C45 1.421(8) . ?
C9A C51 1.484(9) . ?
N10 C12A 1.319(8) . ?
N10 C103 1.421(8) . ?
N11 C12A 1.312(8) . ?
N11 C109 1.410(8) . ?
C12A C115 1.497(8) . ?
N13 C15A 1.342(8) . ?
N13 C121 1.426(8) . ?
N14 C15A 1.322(8) . ?
N14 C127 1.426(8) . ?
C15A C133 1.478(9) . ?
N16 C18A 1.331(8) . ?
N16 C139 1.405(8) . ?
N17 C18A 1.312(8) . ?
N17 C145 1.425(8) . ?
C18A C151 1.495(9) . ?
N19 C21A 1.335(7) . ?
N19 C203 1.416(8) . ?
N20 C21A 1.310(8) . ?
N20 C209 1.418(8) . ?
C21A C215 1.502(9) . ?
N22 C24A 1.331(8) . ?
N22 C221 1.415(8) . ?
N23 C24A 1.330(8) . ?
N23 C227 1.402(8) . ?
C24A C233 1.474(9) . ?
N25 C27A 1.307(8) . ?
N25 C239 1.424(8) . ?
N26 C27A 1.316(8) . ?
N26 C245 1.408(9) . ?
C27A C251 1.482(9) . ?
C1 C2 1.376(11) . ?
C3 C8 1.356(10) . ?
C3 C4 1.369(10) . ?
C4 C5 1.398(10) . ?
C5 C6 1.349(11) . ?
C6 C7 1.354(12) . ?
C7 C8 1.400(10) . ?
C9 C14 1.355(11) . ?
C9 C10 1.368(11) . ?
C10 C11 1.356(12) . ?
C11 C12 1.347(16) . ?
C12 C13 1.385(16) . ?
C13 C14 1.413(13) . ?
C15 C16 1.374(10) . ?
C15 C20 1.382(10) . ?
C16 C17 1.388(10) . ?
C17 C18 1.370(12) . ?
C18 C19 1.366(12) . ?
C19 C20 1.369(10) . ?
C21 C26 1.383(10) . ?
C21 C22 1.386(10) . ?
C22 C23 1.391(11) . ?
C23 C24 1.338(12) . ?
C24 C25 1.343(13) . ?
C25 C26 1.400(10) . ?
C27 C28 1.359(9) . ?
C27 C32 1.405(9) . ?
C28 C29 1.402(10) . ?
C29 C30 1.374(11) . ?
C30 C31 1.367(11) . ?
C31 C32 1.375(10) . ?
C33 C38 1.376(9) . ?
C33 C34 1.377(10) . ?
C34 C35 1.405(10) . ?
C35 C36 1.343(12) . ?
C36 C37 1.366(12) . ?
C37 C38 1.387(10) . ?
C39 C40 1.366(10) . ?
C39 C44 1.390(10) . ?
C40 C41 1.390(12) . ?
C41 C42 1.346(16) . ?
C42 C43 1.377(16) . ?
C43 C44 1.351(12) . ?
C45 C50 1.354(10) . ?
C45 C46 1.369(11) . ?
C46 C47 1.377(12) . ?
C47 C48 1.356(16) . ?
C48 C49 1.346(15) . ?
C49 C50 1.396(12) . ?
C51 C52 1.362(10) . ?
C51 C56 1.387(10) . ?
C52 C53 1.391(11) . ?
C53 C54 1.359(14) . ?
C54 C55 1.337(14) . ?
C55 C56 1.359(11) . ?
C101 C102 1.461(10) . ?
C103 C108 1.362(9) . ?
C103 C104 1.382(9) . ?
C104 C105 1.372(11) . ?
C105 C106 1.372(13) . ?
C106 C107 1.358(12) . ?
C107 C108 1.374(10) . ?
C109 C110 1.355(9) . ?
C109 C114 1.381(10) . ?
C110 C111 1.387(11) . ?
C111 C112 1.350(12) . ?
C112 C113 1.326(12) . ?
C113 C114 1.387(11) . ?
C115 C120 1.371(10) . ?
C115 C116 1.384(9) . ?
C116 C117 1.373(10) . ?
C117 C118 1.371(11) . ?
C118 C119 1.363(11) . ?
C119 C120 1.363(9) . ?
C121 C122 1.360(9) . ?
C121 C126 1.366(9) . ?
C122 C123 1.395(10) . ?
C123 C124 1.352(11) . ?
C124 C125 1.341(11) . ?
C125 C126 1.395(10) . ?
C127 C132 1.378(9) . ?
C127 C128 1.386(9) . ?
C128 C129 1.392(10) . ?
C129 C130 1.350(11) . ?
C130 C131 1.356(11) . ?
C131 C132 1.367(10) . ?
C133 C138 1.385(9) . ?
C133 C134 1.388(9) . ?
C134 C135 1.361(9) . ?
C135 C136 1.347(10) . ?
C136 C137 1.368(10) . ?
C137 C138 1.367(9) . ?
C139 C140 1.366(10) . ?
C139 C144 1.379(9) . ?
C140 C141 1.387(11) . ?
C141 C142 1.379(14) . ?
C142 C143 1.382(14) . ?
C143 C144 1.363(11) . ?
C145 C150 1.358(9) . ?
C145 C146 1.379(9) . ?
C146 C147 1.371(10) . ?
C147 C148 1.374(11) . ?
C148 C149 1.364(11) . ?
C149 C150 1.374(10) . ?
C151 C152 1.364(10) . ?
C151 C156 1.369(10) . ?
C152 C153 1.383(11) . ?
C153 C154 1.346(14) . ?
C154 C155 1.383(15) . ?
C155 C156 1.366(11) . ?
C201 C202 1.416(11) . ?
C203 C204 1.361(9) . ?
C203 C208 1.403(9) . ?
C204 C205 1.356(11) . ?
C205 C206 1.389(12) . ?
C206 C207 1.364(12) . ?
C207 C208 1.378(10) . ?
C209 C214 1.365(11) . ?
C209 C210 1.369(11) . ?
C210 C211 1.357(11) . ?
C211 C212 1.311(16) . ?
C212 C213 1.357(16) . ?
C213 C214 1.417(13) . ?
C215 C216 1.348(10) . ?
C215 C220 1.384(9) . ?
C216 C217 1.367(10) . ?
C217 C218 1.344(12) . ?
C218 C219 1.353(13) . ?
C219 C220 1.366(10) . ?
C221 C226 1.368(9) . ?
C221 C222 1.387(10) . ?
C222 C223 1.372(10) . ?
C223 C224 1.343(12) . ?
C224 C225 1.370(12) . ?
C225 C226 1.387(10) . ?
C227 C228 1.378(10) . ?
C227 C232 1.393(10) . ?
C228 C229 1.337(9) . ?
C229 C230 1.370(11) . ?
C230 C231 1.352(11) . ?
C231 C232 1.395(10) . ?
C233 C234 1.366(10) . ?
C233 C238 1.392(10) . ?
C234 C235 1.376(11) . ?
C235 C236 1.344(12) . ?
C236 C237 1.355(13) . ?
C237 C238 1.379(11) . ?
C239 C244 1.379(9) . ?
C239 C240 1.386(9) . ?
C240 C241 1.353(9) . ?
C241 C242 1.377(10) . ?
C242 C243 1.374(10) . ?
C243 C244 1.380(9) . ?
C245 C250 1.372(10) . ?
C245 C246 1.384(10) . ?
C246 C247 1.354(13) . ?
C247 C248 1.354(15) . ?
C248 C249 1.392(14) . ?
C249 C250 1.382(12) . ?
C251 C256 1.386(10) . ?
C251 C252 1.386(10) . ?
C252 C253 1.409(11) . ?
C253 C254 1.332(12) . ?
C254 C255 1.372(12) . ?
C255 C256 1.392(10) . ?
O2S C5S 1.233(14) . ?
C5S C4S 1.456(16) . ?
C5S C6S 1.530(18) . ?
O1S C2S 1.361(18) . ?
C1S C2S 1.49(2) . ?
C3S C2S 1.466(19) . ?
